data_7112130
loop_
_publ_author_name
'Mousumi Garai'
'Kumar Biradha'

_publ_section_title
;
 Coordination polymers of organic polymers synthesized via
 photopolymerization of single crystals: two-dimensional hydrogen bonding
 layers with amazing shock absorbing nature
;
_journal_name_full Chem.Commun.
_journal_page_first 3568
_journal_paper_doi 10.1039/C4CC00625A
_journal_volume 50
_journal_year 2014
_chemical_formula_sum 'C54 H54 Ag3 Cl3 N12 O18'
_chemical_formula_weight 1589.05
_chemical_name_systematic
; 
 ? 
;
_space_group_IT_number 15
_symmetry_cell_setting monoclinic
_symmetry_space_group_name_Hall '-C 2yc'
_symmetry_space_group_name_H-M 'C 1 2/c 1'
_atom_sites_solution_hydrogens geom
_atom_sites_solution_primary direct
_atom_sites_solution_secondary difmap
_audit_creation_method SHELXL-97
_cell_angle_alpha 90.00
_cell_angle_beta 107.503(2)
_cell_angle_gamma 90.00
_cell_formula_units_Z 4
_cell_length_a 20.6773(15)
_cell_length_b 9.6611(7)
_cell_length_c 30.357(2)
_cell_measurement_reflns_used 5391
_cell_measurement_temperature 293(2)
_cell_measurement_theta_max 25.50
_cell_measurement_theta_min 1.41
_cell_volume 5783.5(7)
_computing_structure_refinement 'SHELXL-97 (Sheldrick, 1997)'
_computing_structure_solution 'SHELXS-97 (Sheldrick, 1990)'
_diffrn_ambient_temperature 293(2)
_diffrn_measured_fraction_theta_full 0.999
_diffrn_measured_fraction_theta_max 0.999
_diffrn_measurement_device_type 'Bruker CCD APEX-2'
_diffrn_measurement_method hemisphere
_diffrn_radiation_monochromator graphite
_diffrn_radiation_source 'fine-focus sealed tube'
_diffrn_radiation_type MoK\a
_diffrn_radiation_wavelength 0.71073
_diffrn_reflns_av_R_equivalents 0.1099
_diffrn_reflns_av_sigmaI/netI 0.0591
_diffrn_reflns_limit_h_max 24
_diffrn_reflns_limit_h_min -24
_diffrn_reflns_limit_k_max 11
_diffrn_reflns_limit_k_min -11
_diffrn_reflns_limit_l_max 36
_diffrn_reflns_limit_l_min -36
_diffrn_reflns_number 33871
_diffrn_reflns_theta_full 25.50
_diffrn_reflns_theta_max 25.50
_diffrn_reflns_theta_min 1.41
_exptl_absorpt_coefficient_mu 1.230
_exptl_absorpt_correction_T_max 0.878
_exptl_absorpt_correction_T_min 0.838
_exptl_absorpt_correction_type empirical
_exptl_absorpt_process_details sadabs
_exptl_crystal_colour 'light yellow'
_exptl_crystal_density_diffrn 1.825
_exptl_crystal_density_method 'not measured'
_exptl_crystal_description 'rectangular block'
_exptl_crystal_F_000 3192
_exptl_crystal_size_max 0.23
_exptl_crystal_size_mid 0.12
_exptl_crystal_size_min 0.11
_refine_diff_density_max 1.665
_refine_diff_density_min -1.303
_refine_diff_density_rms 0.125
_refine_ls_extinction_method none
_refine_ls_goodness_of_fit_ref 1.161
_refine_ls_hydrogen_treatment mixed
_refine_ls_matrix_type full
_refine_ls_number_parameters 408
_refine_ls_number_reflns 5391
_refine_ls_number_restraints 0
_refine_ls_restrained_S_all 1.161
_refine_ls_R_factor_all 0.0931
_refine_ls_R_factor_gt 0.0605
_refine_ls_shift/su_max 0.001
_refine_ls_shift/su_mean 0.000
_refine_ls_structure_factor_coef Fsqd
_refine_ls_weighting_details 'calc w=1/[\s^2^(Fo^2^)+(0.1000P)^2^+0.0000P] where P=(Fo^2^+2Fc^2^)/3'
_refine_ls_weighting_scheme calc
_refine_ls_wR_factor_gt 0.1649
_refine_ls_wR_factor_ref 0.1776
_reflns_number_gt 3877
_reflns_number_total 5391
_reflns_threshold_expression >2sigma(I)
_cod_data_source_file c4cc00625a.cif
_cod_data_source_block 2'
_cod_original_sg_symbol_H-M C2/c
_cod_database_code 7112130

loop_
_symmetry_equiv_pos_as_xyz
'x, y, z'
'-x, y, -z+1/2'
'x+1/2, y+1/2, z'
'-x+1/2, y+1/2, -z+1/2'
'-x, -y, -z'
'x, -y, z-1/2'
'-x+1/2, -y+1/2, -z'
'x+1/2, -y+1/2, z-1/2'

loop_
_atom_site_label
_atom_site_type_symbol
_atom_site_fract_x
_atom_site_fract_y
_atom_site_fract_z
_atom_site_U_iso_or_equiv
_atom_site_adp_type
_atom_site_occupancy
_atom_site_symmetry_multiplicity
_atom_site_calc_flag
_atom_site_refinement_flags
Ag1 Ag 0.5000 0.5000 0.0000 0.0477(3) Uani 1 2 d S
Ag2 Ag 0.99134(3) 1.02512(6) 0.338721(17) 0.0516(2) Uani 1 1 d .
Cl1 Cl 0.92984(8) 0.77496(16) 0.40390(5) 0.0401(4) Uani 1 1 d .
O101 O 0.9088(2) 0.7781(5) 0.44512(14) 0.0543(13) Uani 1 1 d .
O102 O 0.9999(3) 0.8126(8) 0.41515(16) 0.0770(19) Uani 1 1 d .
O103 O 0.8893(3) 0.8701(5) 0.37077(15) 0.0566(14) Uani 1 1 d .
O104 O 0.9227(3) 0.6384(5) 0.38545(18) 0.0666(15) Uani 1 1 d .
Cl2 Cl 1.0000 1.2630(3) 0.2500 0.1049(15) Uani 1 2 d S
O201 O 1.0454(8) 1.1987(18) 0.2386(7) 0.47(2) Uani 1 1 d .
O202 O 0.9607(4) 1.3450(8) 0.2129(2) 0.101(2) Uani 1 1 d .
O21A O 0.7503(2) 0.9176(4) 0.42168(13) 0.0356(10) Uani 1 1 d .
O11A O 0.7289(2) 0.5642(4) 0.22859(13) 0.0412(11) Uani 1 1 d .
O11B O 0.7997(2) 0.9089(4) 0.09259(13) 0.0366(10) Uani 1 1 d .
N11A N 0.5684(2) 0.6639(5) 0.03383(15) 0.0364(12) Uani 1 1 d .
C11A C 0.6594(3) 0.7355(5) 0.10070(17) 0.0252(12) Uani 1 1 d .
C12A C 0.6193(3) 0.6341(6) 0.07154(18) 0.0304(13) Uani 1 1 d .
H12A H 0.6290 0.5415 0.0790 0.036 Uiso 1 1 calc R
C13A C 0.5550(3) 0.7982(6) 0.02251(19) 0.0357(14) Uani 1 1 d .
H13A H 0.5200 0.8204 -0.0039 0.043 Uiso 1 1 calc R
C14A C 0.5918(3) 0.9024(6) 0.04904(18) 0.0341(14) Uani 1 1 d .
H14A H 0.5817 0.9940 0.0403 0.041 Uiso 1 1 calc R
C15A C 0.6435(3) 0.8728(6) 0.08842(18) 0.0294(13) Uani 1 1 d .
H15A H 0.6678 0.9439 0.1067 0.035 Uiso 1 1 calc R
C16A C 0.7159(3) 0.6882(5) 0.14150(17) 0.0257(12) Uani 1 1 d .
H16A H 0.7099 0.5905 0.1479 0.031 Uiso 1 1 calc R
C17A C 0.7317(3) 0.7742(5) 0.18666(16) 0.0204(11) Uani 1 1 d .
H17A H 0.7035 0.8575 0.1830 0.024 Uiso 1 1 calc R
C18A C 0.7316(3) 0.6910(5) 0.22908(17) 0.0241(11) Uani 1 1 d .
N21A N 0.5376(2) 0.6785(5) 0.39007(16) 0.0358(12) Uani 1 1 d .
C21A C 0.6337(3) 0.7420(5) 0.45458(16) 0.0258(12) Uani 1 1 d .
C22A C 0.5937(3) 0.6454(6) 0.42437(17) 0.0282(12) Uani 1 1 d .
H22A H 0.6065 0.5529 0.4282 0.034 Uiso 1 1 calc R
C23A C 0.5182(3) 0.8108(7) 0.3854(2) 0.0393(15) Uani 1 1 d .
H23A H 0.4798 0.8347 0.3614 0.047 Uiso 1 1 calc R
C24A C 0.5528(3) 0.9139(7) 0.4148(2) 0.0447(16) Uani 1 1 d .
H24A H 0.5370 1.0046 0.4115 0.054 Uiso 1 1 calc R
C25A C 0.6116(3) 0.8788(6) 0.44914(18) 0.0318(13) Uani 1 1 d .
H25A H 0.6364 0.9469 0.4687 0.038 Uiso 1 1 calc R
C26A C 0.7001(3) 0.6964(5) 0.48742(16) 0.0230(11) Uani 1 1 d .
H26A H 0.6968 0.6000 0.4966 0.028 Uiso 1 1 calc R
C27A C 0.7641(3) 0.7150(5) 0.46955(16) 0.0212(11) Uani 1 1 d .
H27A H 0.7877 0.6273 0.4689 0.025 Uiso 1 1 calc R
C28A C 0.7480(3) 0.7920(5) 0.42391(16) 0.0233(11) Uani 1 1 d .
N31A N 0.7380(2) 0.7661(5) 0.26688(14) 0.0294(11) Uani 1 1 d .
H31A H 0.7351 0.8548 0.2645 0.035 Uiso 1 1 calc R
N32A N 0.7297(2) 0.7097(5) 0.38649(14) 0.0324(11) Uani 1 1 d .
H32A H 0.7294 0.6214 0.3902 0.039 Uiso 1 1 calc R
C31A C 0.7497(4) 0.7022(7) 0.31228(19) 0.0423(16) Uani 1 1 d .
H31B H 0.7975 0.7092 0.3293 0.051 Uiso 1 1 calc .
H31C H 0.7382 0.6048 0.3083 0.051 Uiso 1 1 calc .
C32A C 0.7101(4) 0.7666(8) 0.33894(18) 0.0505(19) Uani 1 1 d .
H32B H 0.6623 0.7500 0.3240 0.061 Uiso 1 1 calc .
H32C H 0.7176 0.8659 0.3402 0.061 Uiso 1 1 calc .
N11B N 0.9519(3) 0.8605(6) 0.29025(16) 0.0412(13) Uani 1 1 d .
C11B C 0.8650(3) 0.7745(5) 0.22407(17) 0.0246(12) Uani 1 1 d .
C12B C 0.8999(3) 0.8799(6) 0.25150(19) 0.0329(14) Uani 1 1 d .
H12B H 0.8868 0.9704 0.2427 0.039 Uiso 1 1 calc R
C13B C 0.9710(3) 0.7283(7) 0.3023(2) 0.0445(17) Uani 1 1 d .
H13B H 1.0070 0.7125 0.3289 0.053 Uiso 1 1 calc R
C14B C 0.9395(4) 0.6179(7) 0.2770(2) 0.0486(18) Uani 1 1 d .
H14B H 0.9543 0.5284 0.2861 0.058 Uiso 1 1 calc R
C15B C 0.8853(3) 0.6392(6) 0.23760(19) 0.0372(15) Uani 1 1 d .
H15B H 0.8628 0.5644 0.2204 0.045 Uiso 1 1 calc R
C16B C 0.8051(3) 0.8066(5) 0.18347(16) 0.0229(11) Uani 1 1 d .
H16B H 0.8073 0.9036 0.1746 0.027 Uiso 1 1 calc R
C17B C 0.7900(3) 0.7146(5) 0.14015(16) 0.0200(11) Uani 1 1 d .
H17B H 0.8169 0.6293 0.1465 0.024 Uiso 1 1 calc R
C18B C 0.7947(3) 0.7849(5) 0.09587(17) 0.0256(12) Uani 1 1 d .
N21B N 0.7902(2) 0.6955(5) 0.06150(14) 0.0313(11) Uani 1 1 d .
H21B H 0.7899 0.6082 0.0670 0.038 Uiso 1 1 calc R
C21B C 0.7860(3) 0.7414(6) 0.01504(18) 0.0343(14) Uani 1 1 d .
H21A H 0.8086 0.6744 0.0010 0.041 Uiso 1 1 calc .
H21C H 0.8096 0.8290 0.0169 0.041 Uiso 1 1 calc .

loop_
_atom_site_aniso_label
_atom_site_aniso_U_11
_atom_site_aniso_U_22
_atom_site_aniso_U_33
_atom_site_aniso_U_23
_atom_site_aniso_U_13
_atom_site_aniso_U_12
Ag1 0.0457(4) 0.0432(4) 0.0399(4) -0.0093(3) -0.0086(3) -0.0139(3)
Ag2 0.0531(4) 0.0599(4) 0.0308(3) -0.0118(2) -0.0042(2) -0.0213(3)
Cl1 0.0472(9) 0.0397(9) 0.0300(7) 0.0054(6) 0.0066(7) 0.0022(7)
O101 0.053(3) 0.080(4) 0.031(2) 0.009(2) 0.013(2) 0.008(3)
O102 0.054(3) 0.127(6) 0.047(3) 0.016(3) 0.010(3) -0.029(3)
O103 0.081(4) 0.047(3) 0.036(2) 0.008(2) 0.009(2) 0.025(3)
O104 0.102(4) 0.037(3) 0.062(3) 0.005(2) 0.025(3) 0.006(3)
Cl2 0.177(4) 0.0342(16) 0.087(3) 0.000 0.014(3) 0.000
O201 0.36(2) 0.43(2) 0.40(2) -0.32(2) -0.23(2) 0.33(2)
O202 0.105(5) 0.124(6) 0.056(4) 0.002(4) -0.003(4) -0.010(5)
O21A 0.047(3) 0.029(2) 0.031(2) 0.0057(17) 0.0123(18) 0.0050(18)
O11A 0.067(3) 0.024(2) 0.033(2) 0.0008(17) 0.016(2) -0.008(2)
O11B 0.054(3) 0.027(2) 0.032(2) 0.0010(17) 0.0184(19) -0.0055(19)
N11A 0.034(3) 0.037(3) 0.027(2) -0.008(2) -0.007(2) -0.006(2)
C11A 0.029(3) 0.027(3) 0.019(2) -0.004(2) 0.005(2) -0.006(2)
C12A 0.029(3) 0.029(3) 0.027(3) 0.001(2) -0.001(2) -0.006(2)
C13A 0.036(3) 0.035(3) 0.028(3) -0.002(2) -0.003(3) 0.001(3)
C14A 0.038(3) 0.031(3) 0.030(3) -0.001(2) 0.005(3) 0.004(3)
C15A 0.032(3) 0.027(3) 0.026(3) -0.006(2) 0.006(2) -0.001(2)
C16A 0.039(3) 0.020(3) 0.018(2) -0.001(2) 0.008(2) -0.003(2)
C17A 0.021(3) 0.023(3) 0.016(2) -0.0017(19) 0.004(2) -0.001(2)
C18A 0.024(3) 0.025(3) 0.024(3) -0.001(2) 0.009(2) -0.003(2)
N21A 0.031(3) 0.043(3) 0.028(2) -0.003(2) 0.001(2) -0.008(2)
C21A 0.036(3) 0.029(3) 0.014(2) -0.005(2) 0.011(2) -0.008(2)
C22A 0.029(3) 0.033(3) 0.023(3) -0.004(2) 0.008(2) -0.005(2)
C23A 0.022(3) 0.060(4) 0.032(3) 0.004(3) 0.003(2) 0.002(3)
C24A 0.046(4) 0.042(4) 0.042(4) -0.003(3) 0.008(3) 0.010(3)
C25A 0.033(3) 0.035(3) 0.026(3) -0.007(2) 0.006(2) -0.002(3)
C26A 0.031(3) 0.020(2) 0.017(2) -0.0030(19) 0.007(2) -0.007(2)
C27A 0.029(3) 0.020(3) 0.013(2) -0.0027(19) 0.002(2) -0.002(2)
C28A 0.023(3) 0.030(3) 0.019(2) 0.004(2) 0.009(2) 0.003(2)
N31A 0.046(3) 0.026(2) 0.016(2) 0.0023(17) 0.011(2) -0.001(2)
N32A 0.047(3) 0.037(3) 0.012(2) 0.0055(19) 0.008(2) 0.013(2)
C31A 0.060(4) 0.052(4) 0.020(3) 0.004(3) 0.019(3) 0.002(3)
C32A 0.068(5) 0.077(5) 0.009(3) 0.009(3) 0.014(3) 0.030(4)
N11B 0.038(3) 0.054(3) 0.025(2) -0.010(2) 0.000(2) -0.012(3)
C11B 0.030(3) 0.028(3) 0.017(2) -0.002(2) 0.009(2) -0.002(2)
C12B 0.028(3) 0.036(3) 0.029(3) -0.001(2) 0.001(2) -0.009(2)
C13B 0.030(3) 0.073(5) 0.024(3) 0.000(3) -0.002(3) 0.005(3)
C14B 0.063(5) 0.042(4) 0.031(3) 0.003(3) -0.001(3) 0.017(3)
C15B 0.043(4) 0.036(3) 0.026(3) -0.009(2) 0.000(3) 0.005(3)
C16B 0.037(3) 0.017(2) 0.016(2) -0.0035(19) 0.010(2) -0.004(2)
C17B 0.024(3) 0.020(3) 0.015(2) -0.0004(19) 0.005(2) 0.000(2)
C18B 0.029(3) 0.028(3) 0.020(3) 0.003(2) 0.007(2) 0.001(2)
N21B 0.053(3) 0.025(2) 0.017(2) 0.0013(18) 0.011(2) 0.005(2)
C21B 0.048(4) 0.037(3) 0.022(3) 0.000(2) 0.017(3) -0.003(3)

loop_
_atom_type_symbol
_atom_type_description
_atom_type_scat_dispersion_real
_atom_type_scat_dispersion_imag
_atom_type_scat_source
C C 0.0033 0.0016 'International Tables Vol C Tables 4.2.6.8 and 6.1.1.4'
H H 0.0000 0.0000 'International Tables Vol C Tables 4.2.6.8 and 6.1.1.4'
N N 0.0061 0.0033 'International Tables Vol C Tables 4.2.6.8 and 6.1.1.4'
O O 0.0106 0.0060 'International Tables Vol C Tables 4.2.6.8 and 6.1.1.4'
Cl Cl 0.1484 0.1585 'International Tables Vol C Tables 4.2.6.8 and 6.1.1.4'
Ag Ag -0.8971 1.1015 'International Tables Vol C Tables 4.2.6.8 and 6.1.1.4'

loop_
_geom_angle_atom_site_label_1
_geom_angle_atom_site_label_2
_geom_angle_atom_site_label_3
_geom_angle
_geom_angle_site_symmetry_1
_geom_angle_site_symmetry_3
N11A Ag1 N11A 180.0(2) 5_665 .
N21A Ag2 N11B 175.25(19) 3 .
O104 Cl1 O103 110.4(3) . .
O104 Cl1 O102 107.9(4) . .
O103 Cl1 O102 109.9(4) . .
O104 Cl1 O101 109.7(3) . .
O103 Cl1 O101 109.3(3) . .
O102 Cl1 O101 109.6(3) . .
O201 Cl2 O201 121(2) 2_755 .
O201 Cl2 O202 110.7(11) 2_755 2_755
O201 Cl2 O202 101.4(6) . 2_755
O201 Cl2 O202 101.4(6) 2_755 .
O201 Cl2 O202 110.7(11) . .
O202 Cl2 O202 112.0(6) 2_755 .
C12A N11A C13A 118.3(5) . .
C12A N11A Ag1 119.0(4) . .
C13A N11A Ag1 121.9(4) . .
C15A C11A C12A 116.6(5) . .
C15A C11A C16A 125.2(5) . .
C12A C11A C16A 118.3(5) . .
N11A C12A C11A 123.6(5) . .
N11A C13A C14A 121.5(5) . .
C13A C14A C15A 120.6(5) . .
C14A C15A C11A 119.4(5) . .
C11A C16A C17A 118.2(4) . .
C11A C16A C17B 117.1(4) . .
C17A C16A C17B 89.3(4) . .
C18A C17A C16A 114.4(4) . .
C18A C17A C16B 113.7(4) . .
C16A C17A C16B 90.1(4) . .
O11A C18A N31A 123.2(5) . .
O11A C18A C17A 122.0(5) . .
N31A C18A C17A 114.7(4) . .
C23A N21A C22A 118.1(5) . .
C23A N21A Ag2 121.9(4) . 3_445
C22A N21A Ag2 119.3(4) . 3_445
C22A C21A C25A 116.7(5) . .
C22A C21A C26A 119.0(5) . .
C25A C21A C26A 124.1(5) . .
N21A C22A C21A 123.7(5) . .
N21A C23A C24A 122.7(5) . .
C23A C24A C25A 118.4(6) . .
C24A C25A C21A 120.3(5) . .
C21A C26A C27A 120.5(4) . 7_666
C21A C26A C27A 115.5(4) . .
C27A C26A C27A 89.4(4) 7_666 .
C28A C27A C26A 114.6(4) . 7_666
C28A C27A C26A 113.0(4) . .
C26A C27A C26A 90.6(4) 7_666 .
O21A C28A N32A 123.3(5) . .
O21A C28A C27A 122.5(5) . .
N32A C28A C27A 114.2(5) . .
C18A N31A C31A 121.9(5) . .
C28A N32A C32A 121.9(5) . .
N31A C31A C32A 112.5(5) . .
C31A C32A N32A 110.4(5) . .
C12B N11B C13B 117.4(5) . .
C12B N11B Ag2 122.2(4) . .
C13B N11B Ag2 119.4(4) . .
C12B C11B C15B 117.3(5) . .
C12B C11B C16B 120.0(5) . .
C15B C11B C16B 122.6(5) . .
N11B C12B C11B 124.1(6) . .
N11B C13B C14B 122.3(5) . .
C13B C14B C15B 119.7(6) . .
C14B C15B C11B 119.1(5) . .
C11B C16B C17B 119.3(4) . .
C11B C16B C17A 118.8(4) . .
C17B C16B C17A 89.2(4) . .
C18B C17B C16B 116.3(4) . .
C18B C17B C16A 114.5(4) . .
C16B C17B C16A 91.1(4) . .
O11B C18B N21B 124.3(5) . .
O11B C18B C17B 122.7(5) . .
N21B C18B C17B 113.0(4) . .
C18B N21B C21B 122.0(5) . .
N21B C21B C21B 112.5(6) . 7_665

loop_
_geom_bond_atom_site_label_1
_geom_bond_atom_site_label_2
_geom_bond_distance
_geom_bond_site_symmetry_2
Ag1 N11A 2.165(4) 5_665
Ag1 N11A 2.165(4) .
Ag2 N21A 2.155(5) 3
Ag2 N11B 2.154(5) .
Cl1 O104 1.423(5) .
Cl1 O103 1.432(4) .
Cl1 O102 1.431(5) .
Cl1 O101 1.444(5) .
Cl2 O201 1.258(15) 2_755
Cl2 O201 1.258(15) .
Cl2 O202 1.417(7) 2_755
Cl2 O202 1.417(7) .
O21A C28A 1.218(6) .
O11A C18A 1.226(6) .
O11B C18B 1.209(6) .
N11A C12A 1.333(7) .
N11A C13A 1.350(7) .
C11A C15A 1.390(7) .
C11A C12A 1.410(7) .
C11A C16A 1.495(7) .
C13A C14A 1.368(8) .
C14A C15A 1.373(7) .
C16A C17A 1.551(6) .
C16A C17B 1.566(7) .
C17A C18A 1.518(7) .
C17A C16B 1.581(7) .
C18A N31A 1.330(7) .
N21A C23A 1.334(8) .
N21A C22A 1.343(7) .
N21A Ag2 2.155(5) 3_445
C21A C22A 1.393(7) .
C21A C25A 1.392(8) .
C21A C26A 1.500(7) .
C23A C24A 1.384(9) .
C24A C25A 1.384(8) .
C26A C27A 1.551(6) 7_666
C26A C27A 1.586(8) .
C27A C28A 1.519(6) .
C27A C26A 1.551(6) 7_666
C28A N32A 1.345(7) .
N31A C31A 1.462(7) .
N32A C32A 1.483(6) .
C31A C32A 1.453(9) .
N11B C12B 1.347(7) .
N11B C13B 1.354(8) .
C11B C12B 1.375(7) .
C11B C15B 1.396(8) .
C11B C16B 1.494(7) .
C13B C14B 1.361(9) .
C14B C15B 1.387(8) .
C16B C17B 1.539(6) .
C17B C18B 1.535(7) .
C18B N21B 1.336(7) .
N21B C21B 1.456(7) .
C21B C21B 1.503(12) 7_665
